data_4035687
loop_
_publ_author_name
'Hirasawa, Shun'
'Mukai, Ken'
'Sakai, Shinnosuke'
'Wakamori, Shinnosuke'
'Hasegawa, Takahiro'
'Souma, Kazunori'
'Kanomata, Nobuhiro'
'Ogawa, Narihito'
'Aizawa, Mamoru'
'Emoto, Makoto'

_publ_section_title
;
 Elucidation of Racemization Process of Azaspirene Skeleton in Neutral
 Aqueous Media.
;
_journal_issue 23
_journal_name_full 'The Journal of organic chemistry'
_journal_page_first 14457
_journal_page_last 14464
_journal_paper_doi 10.1021/acs.joc.8b02223
_journal_volume 83
_journal_year 2018
_chemical_absolute_configuration ad
_chemical_formula_moiety 'C17 H19 N O5'
_chemical_formula_sum 'C17 H19 N O5'
_chemical_formula_weight 317.34
_space_group_IT_number 4
_space_group_name_Hall 'P 2yb'
_space_group_name_H-M_alt 'P 1 21 1'
_symmetry_cell_setting monoclinic
_symmetry_Int_Tables_number 4
_symmetry_space_group_name_Hall 'P 2yb'
_symmetry_space_group_name_H-M 'P 1 21 1'
_atom_sites_solution_hydrogens geom
_atom_sites_solution_primary direct
_atom_sites_solution_secondary difmap
_cell_angle_alpha 90.0000
_cell_angle_beta 90.531(3)
_cell_angle_gamma 90.0000
_cell_formula_units_Z 2
_cell_length_a 10.8985(5)
_cell_length_b 6.7166(4)
_cell_length_c 11.0406(5)
_cell_measurement_reflns_used 10163
_cell_measurement_temperature 173
_cell_measurement_theta_max 68.00
_cell_measurement_theta_min 4.00
_cell_volume 808.15(7)
_computing_cell_refinement 'RAPID AUTO'
_computing_data_collection 'RAPID AUTO (Rigaku, ????)'
_computing_data_reduction 'RAPID AUTO'
_computing_molecular_graphics 'CrystalStructure 4.0'
_computing_publication_material 'CrystalStructure 4.0 (Rigaku, 2010)'
_computing_structure_refinement 'SHELXL97 (Sheldrick, 2008)'
_computing_structure_solution 'Superflip (Palatinus, et al., 2007)'
_diffrn_ambient_temperature 173
_diffrn_detector_area_resol_mean 10.000
_diffrn_measured_fraction_theta_full 0.999
_diffrn_measured_fraction_theta_max 0.999
_diffrn_measurement_device_type 'Rigaku R-AXIS RAPID'
_diffrn_measurement_method \w
_diffrn_radiation_type 'Cu K\a'
_diffrn_radiation_wavelength 1.54187
_diffrn_reflns_av_R_equivalents 0.0507
_diffrn_reflns_limit_h_max 13
_diffrn_reflns_limit_h_min -13
_diffrn_reflns_limit_k_max 8
_diffrn_reflns_limit_k_min -8
_diffrn_reflns_limit_l_max 13
_diffrn_reflns_limit_l_min -13
_diffrn_reflns_number 14662
_diffrn_reflns_theta_full 68.24
_diffrn_reflns_theta_max 68.24
_diffrn_standards_number 0
_exptl_absorpt_coefficient_mu 0.802
_exptl_absorpt_correction_T_max 0.755
_exptl_absorpt_correction_T_min 0.622
_exptl_absorpt_correction_type numerical
_exptl_absorpt_process_details 'NUMABS (Rigaku, 1999)'
_exptl_crystal_colour colorless
_exptl_crystal_density_diffrn 1.304
_exptl_crystal_density_method 'not measured'
_exptl_crystal_description prism
_exptl_crystal_F_000 336.00
_exptl_crystal_size_max 0.700
_exptl_crystal_size_mid 0.350
_exptl_crystal_size_min 0.350
_refine_diff_density_max 0.460
_refine_diff_density_min -0.390
_refine_ls_abs_structure_details 'Flack, H. D. (1983), Acta Cryst. A39, 876-881.  1315 Friedel Pairs'
_refine_ls_abs_structure_Flack 0.04(18)
_refine_ls_extinction_method none
_refine_ls_goodness_of_fit_ref 1.232
_refine_ls_hydrogen_treatment constr
_refine_ls_number_parameters 256
_refine_ls_number_reflns 2933
_refine_ls_number_restraints 1
_refine_ls_R_factor_gt 0.0465
_refine_ls_shift/su_max 0.006
_refine_ls_structure_factor_coef Fsqd
_refine_ls_weighting_details 'w = 1/[\s^2^(Fo^2^)+(0.1000P)^2^+0.0000P] where P=(Fo^2^+2Fc^2^)/3'
_refine_ls_weighting_scheme calc
_refine_ls_wR_factor_ref 0.1369
_reflns_number_gt 2864
_reflns_number_total 2933
_reflns_threshold_expression F^2^>2.0\s(F^2^)
_cod_data_source_file jo8b02223_si_002.cif
_cod_data_source_block kanomata-sakai20110609
_cod_database_code 4035687

loop_
_symmetry_equiv_pos_site_id
_symmetry_equiv_pos_as_xyz
1 +X,+Y,+Z
2 -X,1/2+Y,-Z

loop_
_atom_site_label
_atom_site_type_symbol
_atom_site_fract_x
_atom_site_fract_y
_atom_site_fract_z
_atom_site_U_iso_or_equiv
_atom_site_adp_type
_atom_site_occupancy
_atom_site_symmetry_multiplicity
_atom_site_calc_flag
_atom_site_refinement_flags
O1 O 0.22960(12) 1.2211(3) 0.26661(13) 0.0278(4) Uani 1.0 2 d .
O2 O -0.02117(11) 0.8302(3) 0.07420(12) 0.0231(3) Uani 1.0 2 d .
O3 O 0.28904(12) 0.8236(3) 0.34410(12) 0.0253(4) Uani 1.0 2 d .
O4 O -0.03304(12) 0.8618(3) 0.31835(13) 0.0297(4) Uani 1.0 2 d .
O5 O 0.12199(13) 0.5481(3) 0.17202(13) 0.0280(4) Uani 1.0 2 d .
N6 N 0.14247(14) 1.0609(3) 0.10209(14) 0.0211(4) Uani 1.0 2 d .
C7 C 0.19019(15) 1.0741(3) 0.21351(16) 0.0197(4) Uani 1.0 2 d .
C8 C 0.10692(16) 0.8595(3) 0.06322(16) 0.0206(4) Uani 1.0 2 d .
C9 C 0.26729(16) 0.8589(4) -0.10546(16) 0.0254(5) Uani 1.0 2 d .
C10 C 0.2464(2) 0.8117(4) 0.45992(18) 0.0289(5) Uani 1.0 2 d .
C11 C 0.07412(17) 0.8537(3) 0.35238(17) 0.0228(4) Uani 1.0 2 d .
C12 C 0.12426(19) 0.8333(4) 0.47204(17) 0.0273(5) Uani 1.0 2 d .
C13 C 0.17962(17) 0.7300(3) 0.15598(16) 0.0204(4) Uani 1.0 2 d .
C14 C 0.18515(16) 0.8640(3) 0.26787(17) 0.0205(4) Uani 1.0 2 d .
C15 C 0.13609(16) 0.8189(4) -0.06966(16) 0.0247(5) Uani 1.0 2 d .
C16 C 0.3550(2) 0.7089(4) -0.10077(19) 0.0349(5) Uani 1.0 2 d .
C17 C 0.0505(3) 0.8330(5) 0.5857(2) 0.0392(6) Uani 1.0 2 d .
C18 C 0.4746(2) 0.7439(5) -0.1360(3) 0.0438(7) Uani 1.0 2 d .
C19 C 0.3034(2) 1.0474(4) -0.1456(2) 0.0347(5) Uani 1.0 2 d .
C20 C 0.4236(3) 1.0807(5) -0.1817(3) 0.0459(7) Uani 1.0 2 d .
C21 C 0.5089(3) 0.9308(6) -0.1773(3) 0.0477(7) Uani 1.0 2 d .
C22 C 0.3418(3) 0.7586(6) 0.5524(3) 0.0496(8) Uani 1.0 2 d .
C23 C 0.3653(8) 0.5406(12) 0.5542(5) 0.171(5) Uani 1.0 2 d .
H2 H -0.0408 0.8323 0.1489 0.0379 Uiso 1.0 2 calc R
H5 H 0.1227 0.4842 0.1066 0.0336 Uiso 1.0 2 calc R
H6 H 0.1247 1.1529 0.0569 0.0313 Uiso 1.0 2 calc R
H13 H 0.2583 0.7295 0.1263 0.0155 Uiso 1.0 2 calc R
H15A H 0.0782 0.8976 -0.1195 0.0331 Uiso 1.0 2 calc R
H15B H 0.1093 0.6768 -0.0911 0.0067 Uiso 1.0 2 calc R
H16 H 0.3307 0.5737 -0.0687 0.0397 Uiso 1.0 2 calc R
H17A H -0.0344 0.7953 0.5666 0.0470 Uiso 1.0 2 calc R
H17B H 0.0517 0.9664 0.6217 0.0470 Uiso 1.0 2 calc R
H17C H 0.0857 0.7372 0.6432 0.0470 Uiso 1.0 2 calc R
H18 H 0.5237 0.6280 -0.1248 0.0482 Uiso 1.0 2 calc R
H19 H 0.2459 1.1600 -0.1443 0.0392 Uiso 1.0 2 calc R
H20 H 0.4571 1.1904 -0.2122 0.0960 Uiso 1.0 2 calc R
H21 H 0.5921 0.9565 -0.1990 0.0573 Uiso 1.0 2 calc R
H22A H 0.4117 0.8125 0.5294 0.0899 Uiso 1.0 2 calc R
H22B H 0.3054 0.7893 0.6261 0.0536 Uiso 1.0 2 calc R
H23A H 0.4323 0.5113 0.6113 0.2056 Uiso 1.0 2 calc R
H23B H 0.3882 0.4961 0.4730 0.2056 Uiso 1.0 2 calc R
H23C H 0.2909 0.4706 0.5796 0.2056 Uiso 1.0 2 calc R

loop_
_atom_site_aniso_label
_atom_site_aniso_U_11
_atom_site_aniso_U_22
_atom_site_aniso_U_33
_atom_site_aniso_U_12
_atom_site_aniso_U_13
_atom_site_aniso_U_23
O1 0.0299(7) 0.0207(7) 0.0327(8) -0.0036(6) -0.0038(6) -0.0011(6)
O2 0.0194(6) 0.0280(7) 0.0219(7) -0.0002(6) -0.0016(5) -0.0004(7)
O3 0.0262(7) 0.0297(8) 0.0201(7) 0.0028(6) -0.0045(5) 0.0015(7)
O4 0.0250(7) 0.0343(9) 0.0298(8) 0.0008(6) 0.0036(6) -0.0007(7)
O5 0.0347(8) 0.0197(7) 0.0297(7) -0.0039(6) -0.0066(6) 0.0010(7)
N6 0.0228(7) 0.0166(8) 0.0238(8) 0.0006(7) -0.0002(6) 0.0055(7)
C7 0.0157(8) 0.0195(10) 0.0241(9) 0.0001(7) 0.0020(6) 0.0028(8)
C8 0.0199(8) 0.0214(10) 0.0204(9) -0.0010(7) -0.0003(7) 0.0022(8)
C9 0.0229(9) 0.0346(13) 0.0188(9) -0.0011(9) -0.0005(7) -0.0040(9)
C10 0.0410(11) 0.0261(10) 0.0196(9) 0.0004(9) -0.0034(8) 0.0016(8)
C11 0.0288(10) 0.0160(9) 0.0236(9) -0.0014(8) 0.0031(7) 0.0015(8)
C12 0.0404(11) 0.0226(10) 0.0190(9) 0.0007(9) 0.0017(8) -0.0001(9)
C13 0.0223(9) 0.0181(9) 0.0208(9) 0.0015(8) -0.0014(7) 0.0028(8)
C14 0.0227(9) 0.0193(10) 0.0194(9) 0.0012(8) -0.0035(7) 0.0013(8)
C15 0.0228(9) 0.0330(11) 0.0184(9) -0.0008(9) -0.0014(7) 0.0003(9)
C16 0.0350(11) 0.0425(14) 0.0271(10) 0.0092(10) 0.0013(8) -0.0010(11)
C17 0.0555(14) 0.0363(13) 0.0260(10) 0.0030(12) 0.0114(10) 0.0034(11)
C18 0.0271(11) 0.0671(19) 0.0371(12) 0.0133(13) -0.0006(9) -0.0096(13)
C19 0.0342(11) 0.0352(13) 0.0349(11) -0.0015(11) 0.0069(9) -0.0016(11)
C20 0.0393(13) 0.0520(17) 0.0466(13) -0.0147(13) 0.0100(10) -0.0066(13)
C21 0.0278(12) 0.074(2) 0.0416(14) -0.0087(12) 0.0080(10) -0.0188(14)
C22 0.0437(13) 0.083(3) 0.0221(11) 0.0088(15) -0.0077(10) 0.0085(13)
C23 0.267(9) 0.165(7) 0.080(4) 0.167(7) -0.090(5) -0.044(4)

loop_
_atom_type_symbol
_atom_type_description
_atom_type_scat_dispersion_real
_atom_type_scat_dispersion_imag
_atom_type_scat_source
C C 0.0181 0.0091
;
International Tables for Crystallography
(1992, Vol. C, Tables 4.2.6.8 and 6.1.1.4)
;
H H 0.0000 0.0000
;
International Tables for Crystallography
(1992, Vol. C, Table 6.1.1.4)
;
O O 0.0492 0.0322
;
International Tables for Crystallography
(1992, Vol. C, Tables 4.2.6.8 and 6.1.1.4)
;
N N 0.0311 0.0180
;
International Tables for Crystallography
(1992, Vol. C, Tables 4.2.6.8 and 6.1.1.4)
;

loop_
_geom_angle_atom_site_label_1
_geom_angle_atom_site_label_2
_geom_angle_atom_site_label_3
_geom_angle
_geom_angle_publ_flag
C10 O3 C14 106.71(15) yes
C7 N6 C8 115.47(17) yes
O1 C7 N6 128.86(19) yes
O1 C7 C14 124.62(17) yes
N6 C7 C14 106.51(17) yes
O2 C8 N6 111.11(15) yes
O2 C8 C13 111.26(15) yes
O2 C8 C15 105.75(14) yes
N6 C8 C13 101.02(14) yes
N6 C8 C15 112.80(16) yes
C13 C8 C15 115.04(16) yes
C15 C9 C16 120.9(2) yes
C15 C9 C19 120.90(19) yes
C16 C9 C19 118.18(19) yes
O3 C10 C12 115.55(18) yes
O3 C10 C22 114.41(19) yes
C12 C10 C22 129.8(2) yes
O4 C11 C12 129.95(19) yes
O4 C11 C14 124.46(17) yes
C12 C11 C14 105.59(16) yes
C10 C12 C11 106.73(17) yes
C10 C12 C17 128.49(19) yes
C11 C12 C17 124.77(19) yes
O5 C13 C8 110.39(15) yes
O5 C13 C14 115.48(15) yes
C8 C13 C14 102.64(15) yes
O3 C14 C7 111.94(15) yes
O3 C14 C11 104.93(15) yes
O3 C14 C13 112.87(15) yes
C7 C14 C11 108.07(15) yes
C7 C14 C13 103.10(15) yes
C11 C14 C13 116.02(16) yes
C8 C15 C9 115.16(15) yes
C9 C16 C18 121.1(3) yes
C16 C18 C21 120.2(3) yes
C9 C19 C20 120.3(3) yes
C19 C20 C21 120.8(3) yes
C18 C21 C20 119.4(3) yes
C10 C22 C23 111.3(4) yes
C8 O2 H2 109.636 no
C13 O5 H5 109.467 no
C7 N6 H6 126.956 no
C8 N6 H6 117.244 no
O5 C13 H13 117.850 no
C8 C13 H13 103.786 no
C14 C13 H13 105.038 no
C8 C15 H15A 107.582 no
C8 C15 H15B 109.013 no
C9 C15 H15A 111.162 no
C9 C15 H15B 111.926 no
H15A C15 H15B 100.986 no
C9 C16 H16 118.840 no
C18 C16 H16 120.074 no
C12 C17 H17A 109.470 no
C12 C17 H17B 109.471 no
C12 C17 H17C 109.467 no
H17A C17 H17B 109.474 no
H17A C17 H17C 109.469 no
H17B C17 H17C 109.477 no
C16 C18 H18 110.756 no
C21 C18 H18 129.025 no
C9 C19 H19 120.679 no
C20 C19 H19 118.898 no
C19 C20 H20 129.213 no
C21 C20 H20 109.950 no
C18 C21 H21 120.272 no
C20 C21 H21 120.224 no
C10 C22 H22A 107.594 no
C10 C22 H22B 104.225 no
C23 C22 H22A 104.985 no
C23 C22 H22B 106.278 no
H22A C22 H22B 122.436 no
C22 C23 H23A 109.472 no
C22 C23 H23B 109.474 no
C22 C23 H23C 109.469 no
H23A C23 H23B 109.466 no
H23A C23 H23C 109.469 no
H23B C23 H23C 109.477 no

loop_
_geom_bond_atom_site_label_1
_geom_bond_atom_site_label_2
_geom_bond_distance
_geom_bond_publ_flag
O1 C7 1.224(3) yes
O2 C8 1.416(3) yes
O3 C10 1.367(3) yes
O3 C14 1.431(3) yes
O4 C11 1.225(3) yes
O5 C13 1.386(3) yes
N6 C7 1.334(3) yes
N6 C8 1.470(3) yes
C7 C14 1.535(3) yes
C8 C13 1.555(3) yes
C8 C15 1.528(3) yes
C9 C15 1.511(3) yes
C9 C16 1.389(4) yes
C9 C19 1.400(4) yes
C10 C12 1.347(3) yes
C10 C22 1.493(4) yes
C11 C12 1.432(3) yes
C11 C14 1.536(3) yes
C12 C17 1.497(3) yes
C13 C14 1.529(3) yes
C16 C18 1.384(4) yes
C18 C21 1.388(5) yes
C19 C20 1.390(4) yes
C20 C21 1.371(5) yes
C22 C23 1.487(9) yes
O2 H2 0.854 no
O5 H5 0.840 no
N6 H6 0.817 no
C13 H13 0.921 no
C15 H15A 0.987 no
C15 H15B 1.025 no
C16 H16 1.011 no
C17 H17A 0.980 no
C17 H17B 0.980 no
C17 H17C 0.980 no
C18 H18 0.952 no
C19 H19 0.982 no
C20 H20 0.889 no
C21 H21 0.956 no
C22 H22A 0.882 no
C22 H22B 0.931 no
C23 H23A 0.980 no
C23 H23B 0.980 no
C23 H23C 0.980 no

loop_
_geom_contact_atom_site_label_1
_geom_contact_atom_site_label_2
_geom_contact_distance
_geom_contact_publ_flag
_geom_contact_site_symmetry_2
O1 O3 2.876(3) no .
O1 C8 3.560(3) no .
O1 C10 3.485(3) no .
O1 C11 3.145(3) no .
O1 C13 3.558(3) no .
O2 O4 2.708(2) no .
O2 O5 2.675(2) no .
O2 C7 3.208(3) no .
O2 C11 3.237(3) no .
O2 C14 3.097(3) no .
O3 O4 3.5284(19) no .
O3 O5 3.207(2) no .
O3 N6 3.486(2) no .
O3 C23 3.106(7) no .
O4 O5 3.155(3) no .
O4 N6 3.351(3) no .
O4 C7 3.057(3) no .
O4 C8 3.216(3) no .
O4 C10 3.427(3) no .
O4 C13 3.074(3) no .
O4 C17 3.087(3) no .
O5 N6 3.537(3) no .
O5 C11 2.910(3) no .
O5 C15 3.234(3) no .
N6 C9 3.000(3) no .
N6 C11 3.188(3) no .
N6 C19 3.264(3) no .
C7 C10 3.294(3) no .
C7 C12 3.364(3) no .
C8 C11 3.216(3) no .
C8 C16 3.421(3) no .
C8 C19 3.404(3) no .
C9 C13 3.169(3) no .
C9 C21 2.799(3) no .
C10 C13 3.471(3) no .
C12 C23 3.398(9) no .
C13 C16 3.436(3) no .
C16 C20 2.758(5) no .
C17 C22 3.239(4) no .
C18 C19 2.765(4) no .
O1 O5 2.696(3) no 1_565
O1 C17 3.554(3) no 2_556
O1 C18 3.547(3) no 2_655
O1 C21 3.336(3) no 2_655
O2 O5 3.269(2) no 2_555
O2 N6 2.960(3) no 2_545
O2 C15 3.514(3) no 2_555
O4 C17 3.343(4) no 2_556
O5 O1 2.696(3) no 1_545
O5 O2 3.269(2) no 2_545
O5 N6 3.370(3) no 1_545
O5 C7 3.300(3) no 1_545
O5 C15 3.391(3) no 2_545
O5 C17 3.587(3) no 2_546
N6 O2 2.960(3) no 2_555
N6 O5 3.370(3) no 1_565
N6 C15 3.511(3) no 2_555
C7 O5 3.300(3) no 1_565
C11 C17 3.563(4) no 2_556
C15 O2 3.514(3) no 2_545
C15 O5 3.391(3) no 2_555
C15 N6 3.511(3) no 2_545
C17 O1 3.554(3) no 2_546
C17 O4 3.343(4) no 2_546
C17 O5 3.587(3) no 2_556
C17 C11 3.563(4) no 2_546
C18 O1 3.547(3) no 2_645
C21 O1 3.336(3) no 2_645
O1 H6 2.6133 no .
O2 H5 2.8246 no .
O2 H6 2.6960 no .
O2 H13 3.1679 no .
O2 H15A 2.4481 no .
O2 H15B 2.5416 no .
O3 H13 2.5056 no .
O3 H22A 2.4343 no .
O3 H22B 3.1257 no .
O3 H23B 2.8289 no .
O3 H23C 3.5183 no .
O4 H2 1.8821 no .
O4 H17A 2.7776 no .
O4 H17B 3.5364 no .
O5 H2 2.6169 no .
O5 H15B 3.0323 no .
O5 H16 3.5185 no .
N6 H2 2.5752 no .
N6 H13 2.5718 no .
N6 H15A 2.7654 no .
N6 H15B 3.3643 no .
N6 H19 3.0284 no .
C7 H2 3.0740 no .
C7 H13 2.6172 no .
C8 H5 2.5715 no .
C8 H16 3.4382 no .
C8 H19 3.4181 no .
C9 H6 3.0953 no .
C9 H13 2.7051 no .
C9 H18 3.2046 no .
C9 H20 3.2661 no .
C10 H17A 3.2916 no .
C10 H17B 2.9740 no .
C10 H17C 2.7347 no .
C10 H23A 3.3021 no .
C10 H23B 2.6263 no .
C10 H23C 2.6863 no .
C11 H2 2.5656 no .
C11 H13 3.3240 no .
C11 H17A 2.6833 no .
C11 H17B 3.0803 no .
C11 H17C 3.3063 no .
C12 H22A 3.1928 no .
C12 H22B 2.6111 no .
C12 H23C 3.2561 no .
C13 H2 2.4991 no .
C13 H6 3.1006 no .
C13 H15A 3.4173 no .
C13 H15B 2.8488 no .
C13 H16 3.1691 no .
C14 H2 2.7880 no .
C14 H5 3.1809 no .
C14 H6 3.0980 no .
C15 H2 3.1040 no .
C15 H5 2.9785 no .
C15 H6 2.6465 no .
C15 H13 2.6007 no .
C15 H16 2.6856 no .
C15 H19 2.7165 no .
C16 H13 2.7319 no .
C16 H15A 3.2771 no .
C16 H15B 2.6896 no .
C16 H19 3.2883 no .
C16 H21 3.2670 no .
C17 H22B 2.8258 no .
C17 H23C 3.5779 no .
C18 H20 3.1198 no .
C19 H6 3.0623 no .
C19 H15A 2.6716 no .
C19 H15B 3.3257 no .
C19 H16 3.3061 no .
C19 H21 3.2642 no .
C20 H18 3.2889 no .
C21 H16 3.3174 no .
C21 H19 3.2764 no .
C22 H17B 3.5459 no .
C22 H17C 2.9775 no .
C23 H17C 3.4712 no .
H2 H5 2.9796 no .
H2 H6 2.9925 no .
H2 H13 3.3440 no .
H2 H15A 3.2752 no .
H2 H15B 3.2966 no .
H5 H13 2.2230 no .
H5 H15B 2.5406 no .
H5 H16 3.0545 no .
H6 H13 3.2829 no .
H6 H15A 2.6406 no .
H6 H15B 3.5942 no .
H6 H19 2.5955 no .
H13 H15A 3.5210 no .
H13 H15B 2.9071 no .
H13 H16 2.5268 no .
H15A H16 3.5490 no .
H15A H19 2.5562 no .
H15B H16 2.5206 no .
H16 H18 2.2280 no .
H17B H22B 3.0104 no .
H17C H22B 2.4288 no .
H17C H23C 2.9548 no .
H18 H21 2.4711 no .
H19 H20 2.4351 no .
H20 H21 2.1569 no .
H22A H23A 2.2263 no .
H22A H23B 2.2286 no .
H22A H23C 2.7063 no .
H22B H23A 2.3296 no .
H22B H23B 2.7529 no .
H22B H23C 2.2064 no .
O1 H5 2.7493 no 1_565
O1 H17A 2.8698 no 2_556
O1 H17C 3.5885 no 2_556
O1 H18 3.1860 no 2_655
O1 H21 2.6187 no 2_655
O1 H23B 3.3934 no 1_565
O2 H5 2.4980 no 2_555
O2 H6 2.1805 no 2_545
O2 H15A 3.0140 no 2_545
O2 H15B 2.5260 no 2_555
O2 H19 2.8179 no 2_545
O3 H20 3.2641 no 2_645
O3 H21 3.2189 no 2_645
O3 H23A 3.3210 no 2_656
O4 H15B 3.3801 no 2_555
O4 H17A 3.2574 no 2_556
O4 H17B 2.7452 no 2_546
O4 H17C 2.6216 no 2_556
O4 H19 3.2910 no 2_545
O4 H23C 3.1244 no 2_556
O5 H6 2.9434 no 1_545
O5 H15A 2.4685 no 2_545
O5 H17A 3.4890 no 2_546
O5 H17B 3.0251 no 2_546
O5 H21 3.1869 no 2_645
N6 H2 3.4895 no 2_555
N6 H5 2.8516 no 1_565
N6 H15A 3.3079 no 2_555
N6 H15B 2.8537 no 2_555
C7 H5 3.0824 no 1_565
C7 H15B 3.5881 no 2_555
C7 H17A 3.3253 no 2_556
C7 H17C 3.5824 no 2_556
C7 H18 3.2971 no 2_655
C7 H21 3.5008 no 2_655
C8 H5 3.2241 no 2_555
C8 H6 3.1610 no 2_545
C8 H15B 3.1943 no 2_555
C9 H17C 3.4899 no 1_554
C9 H22B 3.0326 no 1_554
C11 H17A 3.1290 no 2_556
C11 H17B 2.9557 no 2_546
C11 H17C 3.1107 no 2_556
C12 H17A 3.2805 no 2_556
C12 H17B 3.2841 no 2_546
C13 H21 3.1248 no 2_645
C15 H2 3.5367 no 2_545
C15 H5 3.0549 no 2_555
C15 H6 3.0573 no 2_545
C15 H17C 3.2585 no 1_554
C16 H22B 3.1056 no 1_554
C16 H23A 3.5531 no 1_554
C17 H15A 3.2944 no 1_556
C17 H17A 3.5346 no 2_556
C17 H17B 3.5357 no 2_546
C18 H22B 3.2094 no 1_554
C18 H23A 3.2268 no 1_554
C19 H2 3.4432 no 2_555
C19 H18 3.5568 no 2_655
C19 H22B 3.0592 no 1_554
C20 H18 3.4410 no 2_655
C20 H22B 3.1534 no 1_554
C21 H13 3.2791 no 2_655
C21 H16 3.3567 no 2_655
C21 H22A 3.4892 no 1_554
C21 H22B 3.2310 no 1_554
C21 H23B 3.4889 no 2_655
C22 H23A 3.5061 no 2_656
C22 H23B 3.3610 no 2_656
C23 H22A 3.0250 no 2_646
H2 N6 3.4895 no 2_545
H2 C15 3.5367 no 2_555
H2 C19 3.4432 no 2_545
H2 H5 3.1229 no 2_555
H2 H6 2.7227 no 2_545
H2 H15A 2.9658 no 2_545
H2 H15B 2.5119 no 2_555
H2 H17B 3.5319 no 2_546
H2 H17C 3.5948 no 2_556
H2 H19 2.5177 no 2_545
H5 O1 2.7493 no 1_545
H5 O2 2.4980 no 2_545
H5 N6 2.8516 no 1_545
H5 C7 3.0824 no 1_545
H5 C8 3.2241 no 2_545
H5 C15 3.0549 no 2_545
H5 H2 3.1229 no 2_545
H5 H6 2.2917 no 1_545
H5 H6 3.4241 no 2_545
H5 H15A 2.2708 no 2_545
H5 H15B 3.2674 no 2_545
H5 H17B 3.5675 no 2_546
H5 H21 3.2668 no 2_645
H6 O2 2.1805 no 2_555
H6 O5 2.9434 no 1_565
H6 C8 3.1610 no 2_555
H6 C15 3.0573 no 2_555
H6 H2 2.7227 no 2_555
H6 H5 2.2917 no 1_565
H6 H5 3.4241 no 2_555
H6 H15A 2.8449 no 2_555
H6 H15B 2.5861 no 2_555
H13 C21 3.2791 no 2_645
H13 H18 3.5790 no 2_655
H13 H20 3.2456 no 2_645
H13 H21 2.5762 no 2_645
H15A O2 3.0140 no 2_555
H15A O5 2.4685 no 2_555
H15A N6 3.3079 no 2_545
H15A C17 3.2944 no 1_554
H15A H2 2.9658 no 2_555
H15A H5 2.2708 no 2_555
H15A H6 2.8449 no 2_545
H15A H17B 2.9060 no 1_554
H15A H17C 2.8343 no 1_554
H15B O2 2.5260 no 2_545
H15B O4 3.3801 no 2_545
H15B N6 2.8537 no 2_545
H15B C7 3.5881 no 2_545
H15B C8 3.1943 no 2_545
H15B H2 2.5119 no 2_545
H15B H5 3.2674 no 2_555
H15B H6 2.5861 no 2_545
H15B H17C 2.9703 no 1_554
H16 C21 3.3567 no 2_645
H16 H19 3.0423 no 1_545
H16 H20 3.3278 no 1_545
H16 H21 3.1645 no 2_645
H17A O1 2.8698 no 2_546
H17A O4 3.2574 no 2_546
H17A O5 3.4890 no 2_556
H17A C7 3.3253 no 2_546
H17A C11 3.1290 no 2_546
H17A C12 3.2805 no 2_546
H17A C17 3.5346 no 2_546
H17A H17B 3.0383 no 2_546
H17A H23C 3.4242 no 2_556
H17B O4 2.7452 no 2_556
H17B O5 3.0251 no 2_556
H17B C11 2.9557 no 2_556
H17B C12 3.2841 no 2_556
H17B C17 3.5357 no 2_556
H17B H2 3.5319 no 2_556
H17B H5 3.5675 no 2_556
H17B H15A 2.9060 no 1_556
H17B H17A 3.0383 no 2_556
H17B H19 3.5701 no 1_556
H17C O1 3.5885 no 2_546
H17C O4 2.6216 no 2_546
H17C C7 3.5824 no 2_546
H17C C9 3.4899 no 1_556
H17C C11 3.1107 no 2_546
H17C C15 3.2585 no 1_556
H17C H2 3.5948 no 2_546
H17C H15A 2.8343 no 1_556
H17C H15B 2.9703 no 1_556
H18 O1 3.1860 no 2_645
H18 C7 3.2971 no 2_645
H18 C19 3.5568 no 2_645
H18 C20 3.4410 no 2_645
H18 H13 3.5790 no 2_645
H18 H20 3.1761 no 1_545
H18 H23A 3.1691 no 1_554
H19 O2 2.8179 no 2_555
H19 O4 3.2910 no 2_555
H19 H2 2.5177 no 2_555
H19 H16 3.0423 no 1_565
H19 H17B 3.5701 no 1_554
H20 O3 3.2641 no 2_655
H20 H13 3.2456 no 2_655
H20 H16 3.3278 no 1_565
H20 H18 3.1761 no 1_565
H20 H23A 2.9169 no 1_564
H20 H23B 3.5956 no 2_655
H20 H23C 3.4687 no 1_564
H21 O1 2.6187 no 2_645
H21 O3 3.2189 no 2_655
H21 O5 3.1869 no 2_655
H21 C7 3.5008 no 2_645
H21 C13 3.1248 no 2_655
H21 H5 3.2668 no 2_655
H21 H13 2.5762 no 2_655
H21 H16 3.1645 no 2_655
H21 H23B 3.0462 no 2_655
H22A C21 3.4892 no 1_556
H22A C23 3.0250 no 2_656
H22A H23A 2.6720 no 2_656
H22A H23B 2.5062 no 2_656
H22B C9 3.0326 no 1_556
H22B C16 3.1056 no 1_556
H22B C18 3.2094 no 1_556
H22B C19 3.0592 no 1_556
H22B C20 3.1534 no 1_556
H22B C21 3.2310 no 1_556
H23A O3 3.3210 no 2_646
H23A C16 3.5531 no 1_556
H23A C18 3.2268 no 1_556
H23A C22 3.5061 no 2_646
H23A H18 3.1691 no 1_556
H23A H20 2.9169 no 1_546
H23A H22A 2.6720 no 2_646
H23B O1 3.3934 no 1_545
H23B C21 3.4889 no 2_645
H23B C22 3.3610 no 2_646
H23B H20 3.5956 no 2_645
H23B H21 3.0462 no 2_645
H23B H22A 2.5062 no 2_646
H23C O4 3.1244 no 2_546
H23C H17A 3.4242 no 2_546
H23C H20 3.4687 no 1_546

loop_
_geom_hbond_atom_site_label_D
_geom_hbond_atom_site_label_H
_geom_hbond_atom_site_label_A
_geom_hbond_site_symmetry_A
_geom_hbond_distance_DA
_geom_hbond_distance_DH
_geom_hbond_distance_HA
_geom_hbond_angle_DHA
_geom_hbond_publ_flag
O2 H2 O4 . 2.708(2) 0.854 1.882 162.2 no
N6 H6 O2 2_555 2.960(3) 0.817 2.180 159.6 no

loop_
_geom_torsion_atom_site_label_1
_geom_torsion_atom_site_label_2
_geom_torsion_atom_site_label_3
_geom_torsion_atom_site_label_4
_geom_torsion
_geom_torsion_publ_flag
C10 O3 C14 C7 111.52(17) no
C10 O3 C14 C11 -5.45(19) no
C10 O3 C14 C13 -132.69(16) no
C14 O3 C10 C12 1.9(3) no
C14 O3 C10 C22 176.78(15) no
C7 N6 C8 O2 100.37(17) no
C7 N6 C8 C13 -17.74(18) no
C7 N6 C8 C15 -141.08(14) no
C8 N6 C7 O1 178.10(16) no
C8 N6 C7 C14 -2.93(19) no
O1 C7 C14 O3 -36.6(3) no
O1 C7 C14 C11 78.5(2) no
O1 C7 C14 C13 -158.15(16) no
N6 C7 C14 O3 144.42(14) no
N6 C7 C14 C11 -100.51(15) no
N6 C7 C14 C13 22.83(17) no
O2 C8 C13 O5 35.8(2) no
O2 C8 C13 C14 -87.78(16) no
O2 C8 C15 C9 174.87(15) no
N6 C8 C13 O5 153.84(13) no
N6 C8 C13 C14 30.22(15) no
N6 C8 C15 C9 53.2(2) no
C13 C8 C15 C9 -61.9(3) no
C15 C8 C13 O5 -84.37(18) no
C15 C8 C13 C14 152.01(14) no
C15 C9 C16 C18 178.58(16) no
C16 C9 C15 C8 91.8(3) no
C15 C9 C19 C20 -178.11(16) no
C19 C9 C15 C8 -89.0(3) no
C16 C9 C19 C20 1.1(3) no
C19 C9 C16 C18 -0.7(3) no
O3 C10 C12 C11 2.8(3) no
O3 C10 C12 C17 -178.31(18) no
O3 C10 C22 C23 -80.5(3) no
C12 C10 C22 C23 93.4(3) no
C22 C10 C12 C11 -171.1(3) no
C22 C10 C12 C17 7.8(5) no
O4 C11 C12 C10 173.9(2) no
O4 C11 C12 C17 -5.0(4) no
O4 C11 C14 O3 -172.85(18) no
O4 C11 C14 C7 67.6(3) no
O4 C11 C14 C13 -47.6(3) no
C12 C11 C14 O3 7.06(19) no
C12 C11 C14 C7 -112.52(16) no
C12 C11 C14 C13 132.35(16) no
C14 C11 C12 C10 -6.0(2) no
C14 C11 C12 C17 175.09(17) no
O5 C13 C14 O3 86.39(18) no
O5 C13 C14 C7 -152.65(14) no
O5 C13 C14 C11 -34.7(3) no
C8 C13 C14 O3 -153.45(14) no
C8 C13 C14 C7 -32.49(16) no
C8 C13 C14 C11 85.41(17) no
C9 C16 C18 C21 -0.2(4) no
C16 C18 C21 C20 0.7(4) no
C9 C19 C20 C21 -0.7(4) no
C19 C20 C21 C18 -0.2(4) no
